data_7050356
loop_
_publ_author_name
'Ray, Umasankar'
'Banerjee, Debasis'
'Mostafa, Golam'
'Lu, Tian-Huey'
'Sinha, Chittaranjan'

_publ_section_title
;
 Copper coordination compounds of chelating imidazole-azo-aryl ligand.
 The molecular structures of
 bis[1-ethyl-2-(p-tolylazo)imidazole]-bis-(azido)copper(ii) and
 bis[1-methyl-2-(phenylazo)imidazole]-bis(thiocyanato)copper(ii)
;
_journal_issue 12
_journal_name_full 'New Journal of Chemistry'
_journal_page_first 1437
_journal_paper_doi 10.1039/b406445c
_journal_volume 28
_journal_year 2004
_chemical_formula_sum 'C25 H27 Cu N11 O S2'
_chemical_formula_weight 625.27
_chemical_name_systematic
;
?
;
_space_group_IT_number 2
_symmetry_cell_setting triclinic
_symmetry_space_group_name_Hall '-P 1'
_symmetry_space_group_name_H-M 'P -1'
_atom_sites_solution_hydrogens geom
_atom_sites_solution_primary direct
_atom_sites_solution_secondary difmap
_audit_creation_method SHELXL-97
_cell_angle_alpha 72.4350(10)
_cell_angle_beta 79.6680(10)
_cell_angle_gamma 89.855(2)
_cell_formula_units_Z 2
_cell_length_a 8.7294(7)
_cell_length_b 12.1861(10)
_cell_length_c 15.3426(12)
_cell_measurement_reflns_used all
_cell_measurement_temperature 294(2)
_cell_measurement_theta_max 28.27
_cell_measurement_theta_min 1.79
_cell_volume 1528.5(2)
_computing_cell_refinement 'Bruker SMART'
_computing_data_collection 'Bruker SMART'
_computing_data_reduction 'Bruker SHELXTL'
_computing_structure_refinement 'SHELXL-97 (Sheldrick, 1997)'
_computing_structure_solution 'SHELXS-97 (Sheldrick, 1990)'
_diffrn_ambient_temperature 294(2)
_diffrn_measured_fraction_theta_full 0.892
_diffrn_measured_fraction_theta_max 0.892
_diffrn_measurement_device_type 'CCD area detector'
_diffrn_measurement_method 'phi and omega scans'
_diffrn_radiation_monochromator graphite
_diffrn_radiation_source 'fine-focus sealed tube'
_diffrn_radiation_type MoK\\a
_diffrn_radiation_wavelength 0.71073
_diffrn_reflns_av_R_equivalents 0.0313
_diffrn_reflns_av_sigmaI/netI 0.0519
_diffrn_reflns_limit_h_max 11
_diffrn_reflns_limit_h_min -11
_diffrn_reflns_limit_k_max 16
_diffrn_reflns_limit_k_min -15
_diffrn_reflns_limit_l_max 19
_diffrn_reflns_limit_l_min -20
_diffrn_reflns_number 15128
_diffrn_reflns_theta_full 28.26
_diffrn_reflns_theta_max 28.26
_diffrn_reflns_theta_min 1.42
_exptl_absorpt_coefficient_mu 0.889
_exptl_absorpt_correction_T_max 0.9216
_exptl_absorpt_correction_T_min 0.8185
_exptl_absorpt_correction_type psi-scan
_exptl_crystal_colour green
_exptl_crystal_density_diffrn 1.363
_exptl_crystal_density_method 'not measured'
_exptl_crystal_description irregular
_exptl_crystal_F_000 650
_exptl_crystal_size_max 0.23
_exptl_crystal_size_mid 0.20
_exptl_crystal_size_min 0.10
_refine_diff_density_max 0.418
_refine_diff_density_min -0.266
_refine_diff_density_rms 0.052
_refine_ls_extinction_method none
_refine_ls_goodness_of_fit_ref 0.892
_refine_ls_hydrogen_treatment mixed
_refine_ls_matrix_type full
_refine_ls_number_parameters 356
_refine_ls_number_reflns 6765
_refine_ls_number_restraints 0
_refine_ls_restrained_S_all 0.892
_refine_ls_R_factor_all 0.0839
_refine_ls_R_factor_gt 0.0474
_refine_ls_shift/su_max 0.001
_refine_ls_shift/su_mean 0.000
_refine_ls_structure_factor_coef Fsqd
_refine_ls_weighting_details 'calc w=1/[\\s^2^(Fo^2^)+(0.1000P)^2^+0.0000P] where P=(Fo^2^+2Fc^2^)/3'
_refine_ls_weighting_scheme calc
_refine_ls_wR_factor_gt 0.1369
_refine_ls_wR_factor_ref 0.1529
_reflns_number_gt 4302
_reflns_number_total 6765
_reflns_threshold_expression >2sigma(I)
_cod_data_source_file b406445c.txt
_cod_data_source_block a
_cod_depositor_comments
;
The following automatic conversions were performed:
'_symmetry_cell_setting' value 'Triclinic' changed to 'triclinic'
according to '/home/saulius/struct/CIF-dictionaries/cif_core.dic'
dictionary named 'cif_core.dic' version 2.4.1 from
2010-06-29.

'_exptl_absorpt_correction_type' value 'Psi-scan' changed to
'psi-scan' according to
'/home/saulius/struct/CIF-dictionaries/cif_core.dic' dictionary named
'cif_core.dic' version 2.4.1 from 2010-06-29.

Automatic conversion script
Id: cif_fix_enum 1527 2010-12-29 10:47:43Z saulius 
;
_cod_database_code 7050356

loop_
_symmetry_equiv_pos_as_xyz
'x, y, z'
'-x, -y, -z'

loop_
_atom_site_label
_atom_site_type_symbol
_atom_site_fract_x
_atom_site_fract_y
_atom_site_fract_z
_atom_site_U_iso_or_equiv
_atom_site_adp_type
_atom_site_occupancy
_atom_site_symmetry_multiplicity
_atom_site_calc_flag
_atom_site_refinement_flags
_atom_site_disorder_assembly
_atom_site_disorder_group
Cu Cu 0.55492(4) 0.54054(3) 0.75299(3) 0.04846(15) Uani 1 1 d . . .
S1 S 1.01436(12) 0.37320(10) 0.83732(8) 0.0820(3) Uani 1 1 d . . .
S2 S 0.85493(14) 0.86062(9) 0.53752(9) 0.0890(4) Uani 1 1 d . . .
N1 N 0.7458(3) 0.4746(3) 0.7883(2) 0.0651(8) Uani 1 1 d . . .
N2 N 0.6736(4) 0.6727(3) 0.6591(2) 0.0729(9) Uani 1 1 d . . .
N3 N 0.3591(3) 0.5933(2) 0.70500(17) 0.0464(6) Uani 1 1 d . . .
N4 N 0.4288(3) 0.4190(2) 0.86008(18) 0.0464(6) Uani 1 1 d . . .
N5 N 0.1687(3) 0.5882(2) 0.62879(18) 0.0507(6) Uani 1 1 d . . .
N6 N 0.3625(3) 0.4530(2) 0.62054(18) 0.0482(6) Uani 1 1 d . . .
N7 N 0.4887(3) 0.4212(2) 0.64757(18) 0.0488(6) Uani 1 1 d . . .
N8 N 0.2557(3) 0.3533(2) 0.99083(18) 0.0516(6) Uani 1 1 d . . .
N9 N 0.3345(3) 0.5526(2) 0.94487(18) 0.0505(6) Uani 1 1 d . . .
N10 N 0.4320(3) 0.6263(2) 0.88595(18) 0.0478(6) Uani 1 1 d . . .
C1 C 0.8577(4) 0.4321(3) 0.8086(2) 0.0515(8) Uani 1 1 d . . .
C2 C 0.7468(4) 0.7506(3) 0.6089(2) 0.0532(8) Uani 1 1 d . . .
C3 C 0.2576(4) 0.6757(3) 0.7151(3) 0.0601(9) Uani 1 1 d . . .
H3 H 0.2674 0.7262 0.7489 0.072 Uiso 1 1 calc R . .
C4 C 0.1405(4) 0.6733(3) 0.6687(3) 0.0601(9) Uani 1 1 d . . .
H4 H 0.0569 0.7209 0.6648 0.072 Uiso 1 1 calc R . .
C5 C 0.0701(4) 0.5494(3) 0.5750(3) 0.0652(10) Uani 1 1 d . . .
H5A H -0.0172 0.5972 0.5681 0.098 Uiso 1 1 calc R . .
H5B H 0.0333 0.4709 0.6070 0.098 Uiso 1 1 calc R . .
H5C H 0.1296 0.5547 0.5147 0.098 Uiso 1 1 calc R . .
C6 C 0.3017(3) 0.5416(2) 0.6525(2) 0.0444(7) Uani 1 1 d . . .
C7 C 0.5566(4) 0.3299(3) 0.6170(2) 0.0518(8) Uani 1 1 d . . .
C8 C 0.5008(4) 0.2851(3) 0.5548(2) 0.0617(9) Uani 1 1 d . . .
H8 H 0.4156 0.3160 0.5291 0.074 Uiso 1 1 calc R . .
C9 C 0.5725(6) 0.1948(4) 0.5316(3) 0.0814(12) Uani 1 1 d . . .
H9 H 0.5359 0.1643 0.4899 0.098 Uiso 1 1 calc R . .
C10 C 0.6987(6) 0.1490(4) 0.5698(3) 0.0890(14) Uani 1 1 d . . .
H10 H 0.7462 0.0875 0.5540 0.107 Uiso 1 1 calc R . .
C11 C 0.7546(5) 0.1933(4) 0.6307(3) 0.0851(13) Uani 1 1 d . . .
H11 H 0.8402 0.1621 0.6558 0.102 Uiso 1 1 calc R . .
C12 C 0.6834(4) 0.2851(3) 0.6551(3) 0.0665(10) Uani 1 1 d . . .
H12 H 0.7208 0.3156 0.6965 0.080 Uiso 1 1 calc R . .
C13 C 0.3970(4) 0.3039(3) 0.8779(2) 0.0549(8) Uani 1 1 d . . .
H13 H 0.4415 0.2602 0.8406 0.066 Uiso 1 1 calc R . .
C14 C 0.2906(4) 0.2624(3) 0.9582(2) 0.0576(9) Uani 1 1 d . . .
H14 H 0.2498 0.1868 0.9854 0.069 Uiso 1 1 calc R . .
C15 C 0.1393(5) 0.3519(3) 1.0727(3) 0.0754(11) Uani 1 1 d . . .
H15A H 0.0957 0.2747 1.1034 0.113 Uiso 1 1 calc R . .
H15B H 0.0580 0.4016 1.0537 0.113 Uiso 1 1 calc R . .
H15C H 0.1878 0.3783 1.1146 0.113 Uiso 1 1 calc R . .
C16 C 0.3419(4) 0.4460(2) 0.9299(2) 0.0465(7) Uani 1 1 d . . .
C17 C 0.4273(4) 0.7391(3) 0.8955(2) 0.0505(8) Uani 1 1 d . . .
C18 C 0.5350(5) 0.8191(3) 0.8324(3) 0.0665(10) Uani 1 1 d . . .
H18 H 0.6039 0.7985 0.7869 0.080 Uiso 1 1 calc R . .
C19 C 0.5406(6) 0.9310(3) 0.8369(3) 0.0874(13) Uani 1 1 d . . .
H19 H 0.6135 0.9859 0.7947 0.105 Uiso 1 1 calc R . .
C20 C 0.4386(7) 0.9599(3) 0.9034(4) 0.0916(15) Uani 1 1 d . . .
H20 H 0.4432 1.0346 0.9069 0.110 Uiso 1 1 calc R . .
C21 C 0.3301(6) 0.8814(4) 0.9648(3) 0.0868(13) Uani 1 1 d . . .
H21 H 0.2601 0.9032 1.0091 0.104 Uiso 1 1 calc R . .
C22 C 0.3231(5) 0.7693(3) 0.9620(3) 0.0657(10) Uani 1 1 d . . .
H22 H 0.2492 0.7152 1.0043 0.079 Uiso 1 1 calc R . .
C23 C 0.9978(6) 0.9652(4) 0.1433(4) 0.0981(15) Uani 1 1 d . . .
H23 H 0.9452 0.9171 0.1073 0.21(3) Uiso 1 1 d . . .
C24 C 0.8016(7) 0.8598(5) 0.2727(4) 0.1182(19) Uani 1 1 d . . .
H24A H 0.7491 0.8692 0.3304 0.177 Uiso 1 1 calc R . .
H24B H 0.8569 0.7903 0.2852 0.177 Uiso 1 1 calc R . .
H24C H 0.7263 0.8553 0.2352 0.177 Uiso 1 1 calc R . .
C25 C 0.9160(3) 1.0481(2) 0.26221(19) 0.151(3) Uani 1 1 d . . .
H25A H 0.8464 1.0288 0.3213 0.227 Uiso 1 1 calc R . .
H25B H 0.8850 1.1173 0.2211 0.227 Uiso 1 1 calc R . .
H25C H 1.0204 1.0601 0.2706 0.227 Uiso 1 1 calc R . .
N11 N 0.9106(3) 0.9574(2) 0.22363(19) 0.0827(10) Uani 1 1 d R . .
O O 1.0890(3) 1.0446(2) 0.09649(19) 0.1329(14) Uani 1 1 d R . .

loop_
_atom_site_aniso_label
_atom_site_aniso_U_11
_atom_site_aniso_U_22
_atom_site_aniso_U_33
_atom_site_aniso_U_23
_atom_site_aniso_U_13
_atom_site_aniso_U_12
Cu 0.0393(2) 0.0505(2) 0.0520(3) -0.00822(17) -0.01214(17) 0.00254(16)
S1 0.0487(6) 0.0911(7) 0.0910(8) -0.0028(6) -0.0179(5) 0.0172(5)
S2 0.0739(7) 0.0653(6) 0.1013(9) 0.0053(6) -0.0018(6) -0.0054(5)
N1 0.0478(17) 0.076(2) 0.0666(19) -0.0117(15) -0.0150(15) 0.0075(15)
N2 0.0536(18) 0.073(2) 0.076(2) 0.0009(17) -0.0097(16) -0.0035(16)
N3 0.0472(15) 0.0448(13) 0.0489(15) -0.0136(11) -0.0151(12) 0.0075(11)
N4 0.0440(15) 0.0452(14) 0.0515(15) -0.0136(12) -0.0150(12) 0.0033(11)
N5 0.0462(15) 0.0609(16) 0.0468(15) -0.0152(12) -0.0151(12) 0.0050(12)
N6 0.0453(15) 0.0510(14) 0.0472(14) -0.0141(11) -0.0075(12) 0.0005(11)
N7 0.0464(15) 0.0498(14) 0.0473(14) -0.0127(11) -0.0052(12) 0.0022(12)
N8 0.0570(17) 0.0488(15) 0.0459(15) -0.0096(12) -0.0102(13) -0.0047(12)
N9 0.0554(16) 0.0485(14) 0.0459(15) -0.0118(12) -0.0098(13) -0.0036(12)
N10 0.0473(15) 0.0485(14) 0.0477(14) -0.0125(12) -0.0134(12) -0.0027(12)
C1 0.0437(18) 0.0543(18) 0.0504(19) -0.0073(14) -0.0084(15) 0.0002(14)
C2 0.0440(18) 0.057(2) 0.057(2) -0.0134(16) -0.0107(16) 0.0082(15)
C3 0.064(2) 0.058(2) 0.071(2) -0.0279(17) -0.0314(19) 0.0192(17)
C4 0.062(2) 0.061(2) 0.065(2) -0.0237(17) -0.0232(18) 0.0200(17)
C5 0.055(2) 0.087(3) 0.063(2) -0.0294(19) -0.0244(18) 0.0049(19)
C6 0.0422(16) 0.0473(16) 0.0421(16) -0.0105(13) -0.0094(13) 0.0024(13)
C7 0.0485(19) 0.0515(18) 0.0483(18) -0.0122(14) 0.0036(15) 0.0045(14)
C8 0.066(2) 0.059(2) 0.057(2) -0.0211(17) 0.0010(18) 0.0022(17)
C9 0.089(3) 0.079(3) 0.078(3) -0.036(2) 0.002(2) 0.009(2)
C10 0.103(4) 0.067(3) 0.090(3) -0.032(2) 0.014(3) 0.015(2)
C11 0.074(3) 0.081(3) 0.090(3) -0.018(2) -0.004(2) 0.030(2)
C12 0.062(2) 0.066(2) 0.069(2) -0.0199(18) -0.0070(19) 0.0112(18)
C13 0.059(2) 0.0449(17) 0.061(2) -0.0130(15) -0.0164(17) 0.0051(15)
C14 0.063(2) 0.0455(18) 0.061(2) -0.0080(15) -0.0179(18) -0.0021(15)
C15 0.085(3) 0.069(2) 0.061(2) -0.0148(19) 0.006(2) -0.015(2)
C16 0.0483(18) 0.0449(16) 0.0453(17) -0.0086(13) -0.0155(14) -0.0024(13)
C17 0.059(2) 0.0470(17) 0.0497(18) -0.0145(14) -0.0201(16) 0.0012(14)
C18 0.078(3) 0.056(2) 0.061(2) -0.0151(17) -0.0062(19) -0.0092(18)
C19 0.111(4) 0.054(2) 0.090(3) -0.013(2) -0.015(3) -0.019(2)
C20 0.137(5) 0.047(2) 0.098(4) -0.025(2) -0.037(3) 0.001(3)
C21 0.108(4) 0.075(3) 0.085(3) -0.040(2) -0.012(3) 0.014(3)
C22 0.076(3) 0.061(2) 0.063(2) -0.0238(18) -0.009(2) 0.0041(18)
C23 0.094(4) 0.094(3) 0.092(3) -0.023(3) 0.011(3) -0.028(3)
C24 0.108(4) 0.108(4) 0.113(4) -0.018(3) 0.017(3) -0.030(3)
C25 0.230(9) 0.089(4) 0.127(5) -0.045(4) 0.007(5) 0.007(5)
N11 0.085(3) 0.067(2) 0.087(3) -0.0168(18) -0.002(2) -0.0076(18)
O 0.128(3) 0.106(3) 0.132(3) -0.017(2) 0.028(3) -0.038(2)

loop_
_atom_type_symbol
_atom_type_description
_atom_type_scat_dispersion_real
_atom_type_scat_dispersion_imag
_atom_type_scat_source
C C 0.0033 0.0016 'International Tables Vol C Tables 4.2.6.8 and 6.1.1.4'
H H 0.0000 0.0000 'International Tables Vol C Tables 4.2.6.8 and 6.1.1.4'
N N 0.0061 0.0033 'International Tables Vol C Tables 4.2.6.8 and 6.1.1.4'
S S 0.1246 0.1234 'International Tables Vol C Tables 4.2.6.8 and 6.1.1.4'
Cu Cu 0.3201 1.2651 'International Tables Vol C Tables 4.2.6.8 and 6.1.1.4'
O O 0.0106 0.0060 'International Tables Vol C Tables 4.2.6.8 and 6.1.1.4'

loop_
_geom_angle_atom_site_label_1
_geom_angle_atom_site_label_2
_geom_angle_atom_site_label_3
_geom_angle
_geom_angle_site_symmetry_1
_geom_angle_site_symmetry_3
_geom_angle_publ_flag
N1 Cu N2 90.91(13) . . ?
N1 Cu N4 90.21(11) . . ?
N2 Cu N4 172.29(13) . . ?
N1 Cu N3 171.62(12) . . ?
N2 Cu N3 90.20(11) . . ?
N4 Cu N3 89.81(10) . . ?
N1 Cu N7 102.06(11) . . ?
N2 Cu N7 100.41(12) . . ?
N4 Cu N7 86.81(9) . . ?
N3 Cu N7 69.58(9) . . ?
N1 Cu N10 105.18(11) . . ?
N2 Cu N10 103.25(12) . . ?
N4 Cu N10 69.11(9) . . ?
N3 Cu N10 82.63(9) . . ?
N7 Cu N10 143.31(8) . . ?
C1 N1 Cu 177.7(3) . . ?
C2 N2 Cu 175.7(3) . . ?
C6 N3 C3 105.2(3) . . ?
C6 N3 Cu 120.4(2) . . ?
C3 N3 Cu 134.4(2) . . ?
C16 N4 C13 105.2(3) . . ?
C16 N4 Cu 120.9(2) . . ?
C13 N4 Cu 133.7(2) . . ?
C6 N5 C4 106.8(3) . . ?
C6 N5 C5 126.3(3) . . ?
C4 N5 C5 126.9(3) . . ?
N7 N6 C6 112.3(3) . . ?
N6 N7 C7 114.8(3) . . ?
N6 N7 Cu 109.47(18) . . ?
C7 N7 Cu 135.7(2) . . ?
C16 N8 C14 106.8(3) . . ?
C16 N8 C15 126.9(3) . . ?
C14 N8 C15 126.1(3) . . ?
N10 N9 C16 112.2(3) . . ?
N9 N10 C17 115.2(3) . . ?
N9 N10 Cu 108.81(18) . . ?
C17 N10 Cu 134.5(2) . . ?
N1 C1 S1 179.7(4) . . ?
N2 C2 S2 178.8(3) . . ?
N3 C3 C4 110.0(3) . . ?
N3 C3 H3 125.0 . . ?
C4 C3 H3 125.0 . . ?
N5 C4 C3 106.7(3) . . ?
N5 C4 H4 126.6 . . ?
C3 C4 H4 126.6 . . ?
N5 C5 H5A 109.5 . . ?
N5 C5 H5B 109.5 . . ?
H5A C5 H5B 109.5 . . ?
N5 C5 H5C 109.5 . . ?
H5A C5 H5C 109.5 . . ?
H5B C5 H5C 109.5 . . ?
N3 C6 N5 111.3(3) . . ?
N3 C6 N6 128.3(3) . . ?
N5 C6 N6 120.5(3) . . ?
C12 C7 C8 120.7(3) . . ?
C12 C7 N7 115.2(3) . . ?
C8 C7 N7 124.0(3) . . ?
C9 C8 C7 119.4(4) . . ?
C9 C8 H8 120.3 . . ?
C7 C8 H8 120.3 . . ?
C8 C9 C10 120.2(4) . . ?
C8 C9 H9 119.9 . . ?
C10 C9 H9 119.9 . . ?
C11 C10 C9 120.6(4) . . ?
C11 C10 H10 119.7 . . ?
C9 C10 H10 119.7 . . ?
C10 C11 C12 120.0(4) . . ?
C10 C11 H11 120.0 . . ?
C12 C11 H11 120.0 . . ?
C7 C12 C11 119.0(4) . . ?
C7 C12 H12 120.5 . . ?
C11 C12 H12 120.5 . . ?
C14 C13 N4 110.1(3) . . ?
C14 C13 H13 125.0 . . ?
N4 C13 H13 125.0 . . ?
N8 C14 C13 106.3(3) . . ?
N8 C14 H14 126.8 . . ?
C13 C14 H14 126.8 . . ?
N8 C15 H15A 109.5 . . ?
N8 C15 H15B 109.5 . . ?
H15A C15 H15B 109.5 . . ?
N8 C15 H15C 109.5 . . ?
H15A C15 H15C 109.5 . . ?
H15B C15 H15C 109.5 . . ?
N4 C16 N8 111.6(3) . . ?
N4 C16 N9 127.6(3) . . ?
N8 C16 N9 120.8(3) . . ?
C18 C17 C22 120.7(3) . . ?
C18 C17 N10 115.3(3) . . ?
C22 C17 N10 124.0(3) . . ?
C17 C18 C19 119.5(4) . . ?
C17 C18 H18 120.2 . . ?
C19 C18 H18 120.2 . . ?
C20 C19 C18 119.5(4) . . ?
C20 C19 H19 120.3 . . ?
C18 C19 H19 120.3 . . ?
C19 C20 C21 121.1(4) . . ?
C19 C20 H20 119.5 . . ?
C21 C20 H20 119.5 . . ?
C20 C21 C22 120.4(4) . . ?
C20 C21 H21 119.8 . . ?
C22 C21 H21 119.8 . . ?
C17 C22 C21 118.8(4) . . ?
C17 C22 H22 120.6 . . ?
C21 C22 H22 120.6 . . ?
O C23 N11 126.1(5) . . ?
O C23 H23 117.2(5) . . ?
N11 C23 H23 111.1(4) . . ?
N11 C24 H24A 109.5 . . ?
N11 C24 H24B 109.5 . . ?
H24A C24 H24B 109.5 . . ?
N11 C24 H24C 109.5 . . ?
H24A C24 H24C 109.5 . . ?
H24B C24 H24C 109.5 . . ?
N11 C25 H25A 109.5 . . ?
N11 C25 H25B 109.5 . . ?
H25A C25 H25B 109.5 . . ?
N11 C25 H25C 109.5 . . ?
H25A C25 H25C 109.5 . . ?
H25B C25 H25C 109.5 . . ?
C23 N11 C25 119.8(2) . . ?
C23 N11 C24 121.7(4) . . ?
C25 N11 C24 118.5(3) . . ?

loop_
_geom_bond_atom_site_label_1
_geom_bond_atom_site_label_2
_geom_bond_distance
_geom_bond_site_symmetry_2
_geom_bond_publ_flag
Cu N1 1.942(3) . ?
Cu N2 1.953(3) . ?
Cu N4 1.999(3) . ?
Cu N3 2.009(2) . ?
Cu N7 2.612(3) . ?
Cu N10 2.627(3) . ?
S1 C1 1.613(3) . ?
S2 C2 1.624(4) . ?
N1 C1 1.152(4) . ?
N2 C2 1.135(4) . ?
N3 C6 1.323(4) . ?
N3 C3 1.363(4) . ?
N4 C16 1.324(4) . ?
N4 C13 1.365(4) . ?
N5 C6 1.352(4) . ?
N5 C4 1.356(4) . ?
N5 C5 1.461(4) . ?
N6 N7 1.265(3) . ?
N6 C6 1.381(4) . ?
N7 C7 1.421(4) . ?
N8 C16 1.353(4) . ?
N8 C14 1.360(4) . ?
N8 C15 1.462(5) . ?
N9 N10 1.259(3) . ?
N9 C16 1.386(4) . ?
N10 C17 1.425(4) . ?
C3 C4 1.351(5) . ?
C3 H3 0.9300 . ?
C4 H4 0.9300 . ?
C5 H5A 0.9600 . ?
C5 H5B 0.9600 . ?
C5 H5C 0.9600 . ?
C7 C12 1.379(5) . ?
C7 C8 1.389(5) . ?
C8 C9 1.372(5) . ?
C8 H8 0.9300 . ?
C9 C10 1.378(6) . ?
C9 H9 0.9300 . ?
C10 C11 1.368(7) . ?
C10 H10 0.9300 . ?
C11 C12 1.395(5) . ?
C11 H11 0.9300 . ?
C12 H12 0.9300 . ?
C13 C14 1.362(5) . ?
C13 H13 0.9300 . ?
C14 H14 0.9300 . ?
C15 H15A 0.9600 . ?
C15 H15B 0.9600 . ?
C15 H15C 0.9600 . ?
C17 C18 1.372(5) . ?
C17 C22 1.378(5) . ?
C18 C19 1.387(5) . ?
C18 H18 0.9300 . ?
C19 C20 1.359(7) . ?
C19 H19 0.9300 . ?
C20 C21 1.356(6) . ?
C20 H20 0.9300 . ?
C21 C22 1.381(5) . ?
C21 H21 0.9300 . ?
C22 H22 0.9300 . ?
C23 O 1.210(5) . ?
C23 N11 1.305(5) . ?
C23 H23 1.070(5) . ?
C24 N11 1.448(5) . ?
C24 H24A 0.9600 . ?
C24 H24B 0.9600 . ?
C24 H24C 0.9600 . ?
C25 N11 1.4066 . ?
C25 H25A 0.9600 . ?
C25 H25B 0.9600 . ?
C25 H25C 0.9600 . ?

loop_
_geom_torsion_atom_site_label_1
_geom_torsion_atom_site_label_2
_geom_torsion_atom_site_label_3
_geom_torsion_atom_site_label_4
_geom_torsion
_geom_torsion_site_symmetry_1
_geom_torsion_site_symmetry_2
_geom_torsion_site_symmetry_3
_geom_torsion_site_symmetry_4
_geom_torsion_publ_flag
N2 Cu N1 C1 -123(8) . . . . ?
N4 Cu N1 C1 64(8) . . . . ?
N3 Cu N1 C1 -26(8) . . . . ?
N7 Cu N1 C1 -22(8) . . . . ?
N10 Cu N1 C1 133(8) . . . . ?
N1 Cu N2 C2 -55(4) . . . . ?
N4 Cu N2 C2 43(5) . . . . ?
N3 Cu N2 C2 133(4) . . . . ?
N7 Cu N2 C2 -157(4) . . . . ?
N10 Cu N2 C2 51(4) . . . . ?
N1 Cu N3 C6 5.6(9) . . . . ?
N2 Cu N3 C6 103.2(2) . . . . ?
N4 Cu N3 C6 -84.5(2) . . . . ?
N7 Cu N3 C6 2.2(2) . . . . ?
N10 Cu N3 C6 -153.5(2) . . . . ?
N1 Cu N3 C3 -176.2(7) . . . . ?
N2 Cu N3 C3 -78.5(3) . . . . ?
N4 Cu N3 C3 93.7(3) . . . . ?
N7 Cu N3 C3 -179.6(3) . . . . ?
N10 Cu N3 C3 24.8(3) . . . . ?
N1 Cu N4 C16 114.1(2) . . . . ?
N2 Cu N4 C16 15.8(9) . . . . ?
N3 Cu N4 C16 -74.3(2) . . . . ?
N7 Cu N4 C16 -143.8(2) . . . . ?
N10 Cu N4 C16 7.9(2) . . . . ?
N1 Cu N4 C13 -72.6(3) . . . . ?
N2 Cu N4 C13 -171.0(8) . . . . ?
N3 Cu N4 C13 99.0(3) . . . . ?
N7 Cu N4 C13 29.4(3) . . . . ?
N10 Cu N4 C13 -178.8(3) . . . . ?
C6 N6 N7 C7 179.8(2) . . . . ?
C6 N6 N7 Cu 1.6(3) . . . . ?
N1 Cu N7 N6 178.4(2) . . . . ?
N2 Cu N7 N6 -88.4(2) . . . . ?
N4 Cu N7 N6 88.9(2) . . . . ?
N3 Cu N7 N6 -2.12(19) . . . . ?
N10 Cu N7 N6 41.1(3) . . . . ?
N1 Cu N7 C7 0.6(3) . . . . ?
N2 Cu N7 C7 93.8(3) . . . . ?
N4 Cu N7 C7 -88.9(3) . . . . ?
N3 Cu N7 C7 -179.9(3) . . . . ?
N10 Cu N7 C7 -136.6(3) . . . . ?
C16 N9 N10 C17 178.1(2) . . . . ?
C16 N9 N10 Cu 10.1(3) . . . . ?
N1 Cu N10 N9 -94.6(2) . . . . ?
N2 Cu N10 N9 170.7(2) . . . . ?
N4 Cu N10 N9 -10.36(18) . . . . ?
N3 Cu N10 N9 82.3(2) . . . . ?
N7 Cu N10 N9 41.9(2) . . . . ?
N1 Cu N10 C17 100.6(3) . . . . ?
N2 Cu N10 C17 6.0(3) . . . . ?
N4 Cu N10 C17 -175.1(3) . . . . ?
N3 Cu N10 C17 -82.5(3) . . . . ?
N7 Cu N10 C17 -122.8(3) . . . . ?
Cu N1 C1 S1 -160(100) . . . . ?
Cu N2 C2 S2 60(20) . . . . ?
C6 N3 C3 C4 -0.1(4) . . . . ?
Cu N3 C3 C4 -178.6(2) . . . . ?
C6 N5 C4 C3 0.1(4) . . . . ?
C5 N5 C4 C3 176.9(3) . . . . ?
N3 C3 C4 N5 0.0(4) . . . . ?
C3 N3 C6 N5 0.2(4) . . . . ?
Cu N3 C6 N5 178.90(19) . . . . ?
C3 N3 C6 N6 178.8(3) . . . . ?
Cu N3 C6 N6 -2.5(4) . . . . ?
C4 N5 C6 N3 -0.2(4) . . . . ?
C5 N5 C6 N3 -177.0(3) . . . . ?
C4 N5 C6 N6 -178.9(3) . . . . ?
C5 N5 C6 N6 4.3(5) . . . . ?
N7 N6 C6 N3 0.2(4) . . . . ?
N7 N6 C6 N5 178.6(3) . . . . ?
N6 N7 C7 C12 -172.4(3) . . . . ?
Cu N7 C7 C12 5.2(4) . . . . ?
N6 N7 C7 C8 6.3(4) . . . . ?
Cu N7 C7 C8 -176.0(2) . . . . ?
C12 C7 C8 C9 0.3(5) . . . . ?
N7 C7 C8 C9 -178.3(3) . . . . ?
C7 C8 C9 C10 0.1(6) . . . . ?
C8 C9 C10 C11 -0.4(7) . . . . ?
C9 C10 C11 C12 0.4(7) . . . . ?
C8 C7 C12 C11 -0.4(5) . . . . ?
N7 C7 C12 C11 178.4(3) . . . . ?
C10 C11 C12 C7 0.0(6) . . . . ?
C16 N4 C13 C14 0.2(4) . . . . ?
Cu N4 C13 C14 -173.8(2) . . . . ?
C16 N8 C14 C13 -0.3(3) . . . . ?
C15 N8 C14 C13 176.0(3) . . . . ?
N4 C13 C14 N8 0.0(4) . . . . ?
C13 N4 C16 N8 -0.4(3) . . . . ?
Cu N4 C16 N8 174.58(19) . . . . ?
C13 N4 C16 N9 178.7(3) . . . . ?
Cu N4 C16 N9 -6.3(4) . . . . ?
C14 N8 C16 N4 0.4(3) . . . . ?
C15 N8 C16 N4 -175.8(3) . . . . ?
C14 N8 C16 N9 -178.8(3) . . . . ?
C15 N8 C16 N9 5.0(5) . . . . ?
N10 N9 C16 N4 -4.9(4) . . . . ?
N10 N9 C16 N8 174.2(3) . . . . ?
N9 N10 C17 C18 179.0(3) . . . . ?
Cu N10 C17 C18 -17.0(4) . . . . ?
N9 N10 C17 C22 -1.5(4) . . . . ?
Cu N10 C17 C22 162.5(3) . . . . ?
C22 C17 C18 C19 1.2(6) . . . . ?
N10 C17 C18 C19 -179.3(4) . . . . ?
C17 C18 C19 C20 -0.4(7) . . . . ?
C18 C19 C20 C21 -0.8(8) . . . . ?
C19 C20 C21 C22 1.2(8) . . . . ?
C18 C17 C22 C21 -0.8(6) . . . . ?
N10 C17 C22 C21 179.7(3) . . . . ?
C20 C21 C22 C17 -0.4(7) . . . . ?
O C23 N11 C25 1.3(8) . . . . ?
O C23 N11 C24 178.1(5) . . . . ?
